data_4025690
loop_
_publ_author_name
'Thanikachalam Gunasundari'
'Srinivasan Chandrasekaran'

_publ_contact_author_address
; 
 Department of Organic Chemistry
 Indian Institute of Science
 Bangalore, 560 012
 India
;
_publ_contact_author_email scn@orgchem.iisc.ernet.in
_publ_contact_author_fax '(91) 80 23602423'
_publ_contact_author_name
; 
 'Prof.S.Chandrasekaran'
;
_publ_contact_author_phone '(91) 80 22932404'
_publ_section_title
;
 Enantioselective and Protecting Group-Free Synthesis of
 1-Deoxythionojirimycin, 1-Deoxythiomannojirimycin, and
 1-Deoxythiotalonojirimycin
;
_journal_name_full 'Journal of Organic Chemistry'
_journal_page_first 6685
_journal_page_last 6688
_journal_paper_doi 10.1021/jo1010125
_journal_volume 75
_journal_year 2010
_chemical_absolute_configuration syn
_chemical_compound_source 'see text'
_chemical_formula_moiety 'C6 H8 O4 S1'
_chemical_formula_sum 'C6 H8 O4 S'
_chemical_formula_weight 176.18
_chemical_name_systematic
;
1-deoxy-5-thio-D-glucopyrano-3,6-lactone
;
_space_group_IT_number 19
_symmetry_cell_setting orthorhombic
_symmetry_Int_Tables_number 19
_symmetry_space_group_name_Hall 'P 2ac 2ab'
_symmetry_space_group_name_H-M 'P 21 21 21'
_atom_sites_solution_hydrogens geom
_atom_sites_solution_primary direct
_atom_sites_solution_secondary difmap
_audit_creation_date 'Apr 13 23:46:29 2010'
_audit_creation_method 'PLATON <TABLE ACC> option'
_cell_angle_alpha 90
_cell_angle_beta 90
_cell_angle_gamma 90
_cell_formula_units_Z 4
_cell_length_a 5.7460(18)
_cell_length_b 11.149(4)
_cell_length_c 11.329(4)
_cell_measurement_reflns_used 2312
_cell_measurement_temperature 293(2)
_cell_measurement_theta_max 28.0
_cell_measurement_theta_min 2.60
_cell_volume 725.8(4)
_computing_cell_refinement 'Bruker SMART'
_computing_data_collection 'Bruker SMART'
_computing_data_reduction 'Bruker SAINT'
_computing_molecular_graphics 'Bruker SHELXTL'
_computing_publication_material 'Bruker SHELXTL'
_computing_structure_refinement 'Bruker SHELXTL'
_computing_structure_solution 'Bruker SHELXTL'
_diffrn_ambient_temperature 293(2)
_diffrn_measured_fraction_theta_full 0.950
_diffrn_measured_fraction_theta_max 0.957
_diffrn_measurement_device_type 'CCD area detector'
_diffrn_measurement_method 'phi and omega scans'
_diffrn_radiation_monochromator graphite
_diffrn_radiation_probe x-ray
_diffrn_radiation_source 'fine-focus sealed tube'
_diffrn_radiation_type MoK\a
_diffrn_radiation_wavelength 0.71073
_diffrn_reflns_av_R_equivalents 0.0337
_diffrn_reflns_av_sigmaI/netI 0.0452
_diffrn_reflns_limit_h_max 7
_diffrn_reflns_limit_h_min -7
_diffrn_reflns_limit_k_max 11
_diffrn_reflns_limit_k_min -14
_diffrn_reflns_limit_l_max 14
_diffrn_reflns_limit_l_min -14
_diffrn_reflns_number 3594
_diffrn_reflns_reduction_process
;
 ?
;
_diffrn_reflns_theta_full 25.00
_diffrn_reflns_theta_max 27.99
_diffrn_reflns_theta_min 2.56
_exptl_absorpt_coefficient_mu 0.406
_exptl_absorpt_correction_T_max 0.9306
_exptl_absorpt_correction_T_min 0.9019
_exptl_absorpt_correction_type multi-scan
_exptl_absorpt_process_details 'APEX 2 (Bruker)'
_exptl_crystal_colour ' colorless'
_exptl_crystal_density_diffrn 1.612
_exptl_crystal_density_method 'Not Measured'
_exptl_crystal_description ' block'
_exptl_crystal_F_000 368
_exptl_crystal_size_max 0.26
_exptl_crystal_size_mid 0.21
_exptl_crystal_size_min 0.18
_refine_diff_density_max 0.553
_refine_diff_density_min -0.739
_refine_diff_density_rms 0.131
_refine_ls_abs_structure_details 'Flack H.D. (1983), Acta Cryst. A39, 876-881'
_refine_ls_abs_structure_Flack 0.0(2)
_refine_ls_extinction_method ' none'
_refine_ls_goodness_of_fit_ref 1.221
_refine_ls_hydrogen_treatment mixed
_refine_ls_matrix_type full
_refine_ls_number_parameters 102
_refine_ls_number_reflns 1623
_refine_ls_number_restraints 0
_refine_ls_restrained_S_all 1.221
_refine_ls_R_factor_all 0.0748
_refine_ls_R_factor_gt 0.0621
_refine_ls_shift/su_max 0.000
_refine_ls_shift/su_mean 0.000
_refine_ls_structure_factor_coef Fsqd
_refine_ls_weighting_details 'calc w=1/[\s^2^(Fo^2^)+(0.1536P)^2^+0.0000P] where P=(Fo^2^+2Fc^2^)/3'
_refine_ls_weighting_scheme calc
_refine_ls_wR_factor_gt 0.1907
_refine_ls_wR_factor_ref 0.2232
_reflns_number_gt 1389
_reflns_number_total 1623
_reflns_threshold_expression >2sigma(I)
_cod_data_source_file jo1010125_si_001.cif
_cod_data_source_block tgsc178_0m
_cod_depositor_comments
;
The following automatic conversions were performed:

'_symmetry_cell_setting' value 'Orthorhombic' changed to
'orthorhombic' according to the built-in table from CIF Core
dictionary named 'cif_core.dic' version 2.4.1 from
2010-06-29.

'_atom_sites_solution_hydrogens' value ' geom' changed
to 'geom' according to the built-in table from CIF Core dictionary
named 'cif_core.dic' version 2.4.1 from
2010-06-29.

'_atom_sites_solution_primary' value ' direct' changed
to 'direct' according to the built-in table from CIF Core dictionary
named 'cif_core.dic' version 2.4.1 from
2010-06-29.

'_atom_sites_solution_secondary' value ' difmap' changed
to 'difmap' according to the built-in table from CIF Core dictionary
named 'cif_core.dic' version 2.4.1 from
2010-06-29.

'_refine_ls_hydrogen_treatment' value ' mixed' changed
to 'mixed' according to the built-in table from CIF Core dictionary
named 'cif_core.dic' version 2.4.1 from
2010-06-29.

'_refine_ls_weighting_scheme' value ' calc' changed to
'calc' according to the built-in table from CIF Core dictionary named
'cif_core.dic' version 2.4.1 from 2010-06-29.

Automatic conversion script
Id: cif_fix_values 1646 2011-03-28 12:23:43Z adriana 
;
_cod_original_formula_sum 'C6 H8 O4 S1'
_cod_database_code 4025690

loop_
_symmetry_equiv_pos_as_xyz
'x, y, z'
'-x+1/2, -y, z+1/2'
'-x, y+1/2, -z+1/2'
'x+1/2, -y+1/2, -z'

loop_
_atom_site_label
_atom_site_type_symbol
_atom_site_fract_x
_atom_site_fract_y
_atom_site_fract_z
_atom_site_U_iso_or_equiv
_atom_site_adp_type
_atom_site_occupancy
_atom_site_symmetry_multiplicity
_atom_site_calc_flag
_atom_site_refinement_flags
_atom_site_disorder_assembly
_atom_site_disorder_group
S1 S 0.9983(2) 0.72487(9) 0.86608(8) 0.0366(4) Uani 1 1 d . . .
C1 C 0.9818(9) 0.8779(3) 0.8086(3) 0.0326(9) Uani 1 1 d . . .
H1 H 1.1203 0.9251 0.8284 0.039 Uiso 1 1 calc R . .
C2 C 0.7571(9) 0.9369(3) 0.8530(4) 0.0362(10) Uani 1 1 d . . .
O1 O 0.5812(7) 0.9156(3) 0.7747(3) 0.0410(8) Uani 1 1 d . . .
C3 C 0.9302(8) 0.8789(3) 0.6757(4) 0.0319(10) Uani 1 1 d . . .
H3 H 0.9410 0.9621 0.6483 0.038 Uiso 1 1 calc R . .
C4 C 0.6723(8) 0.8435(3) 0.6760(4) 0.0310(9) Uani 1 1 d . . .
H4 H 0.5976 0.8667 0.6016 0.037 Uiso 1 1 calc R . .
O2 O 1.0814(7) 0.8089(3) 0.6054(3) 0.0382(8) Uani 1 1 d . . .
H2 H 1.0453 0.7379 0.6110 0.057 Uiso 1 1 calc R . .
C5 C 0.6257(8) 0.7087(3) 0.7040(4) 0.0292(8) Uani 1 1 d . . .
H5 H 0.4591 0.6921 0.6952 0.035 Uiso 1 1 calc R . .
C6 C 0.7017(9) 0.6758(3) 0.8293(4) 0.0360(10) Uani 1 1 d . . .
H6A H 0.6925 0.5894 0.8386 0.043 Uiso 1 1 calc R . .
H6B H 0.5940 0.7116 0.8850 0.043 Uiso 1 1 calc R . .
O3 O 0.7537(7) 0.6369(2) 0.6214(3) 0.0380(8) Uani 1 1 d . . .
H3A H 0.6775 0.6289 0.5607 0.057 Uiso 1 1 calc R . .
O4 O 0.7268(9) 0.9947(3) 0.9411(4) 0.0553(11) Uani 1 1 d . . .

loop_
_atom_site_aniso_label
_atom_site_aniso_U_11
_atom_site_aniso_U_22
_atom_site_aniso_U_33
_atom_site_aniso_U_23
_atom_site_aniso_U_13
_atom_site_aniso_U_12
S1 0.0510(8) 0.0357(5) 0.0232(5) 0.0019(3) -0.0082(6) 0.0064(4)
C1 0.043(2) 0.0290(14) 0.0252(17) -0.0058(14) -0.007(2) -0.0068(16)
C2 0.051(3) 0.0285(14) 0.029(2) -0.0043(15) -0.003(2) 0.0019(17)
O1 0.054(2) 0.0322(12) 0.0370(16) -0.0081(13) 0.0026(15) 0.0138(13)
C3 0.049(3) 0.0256(14) 0.0210(18) 0.0013(13) 0.0002(18) -0.0037(15)
C4 0.047(3) 0.0239(14) 0.0222(18) -0.0014(13) -0.0019(18) 0.0078(13)
O2 0.047(2) 0.0416(13) 0.0256(14) -0.0023(13) 0.0081(14) -0.0045(14)
C5 0.032(2) 0.0279(14) 0.0273(19) -0.0022(14) 0.0042(17) 0.0014(14)
C6 0.051(3) 0.0291(15) 0.028(2) 0.0034(15) 0.007(2) -0.0030(16)
O3 0.058(2) 0.0306(11) 0.0256(14) -0.0094(11) -0.0057(16) 0.0047(14)
O4 0.071(3) 0.0540(16) 0.041(2) -0.0240(17) 0.008(2) 0.0068(19)

loop_
_atom_type_symbol
_atom_type_description
_atom_type_scat_dispersion_real
_atom_type_scat_dispersion_imag
_atom_type_scat_source
S S 0.1246 0.1234 'International Tables Vol C Tables 4.2.6.8 and 6.1.1.4'
O O 0.0106 0.0060 'International Tables Vol C Tables 4.2.6.8 and 6.1.1.4'
H H 0.0000 0.0000 'International Tables Vol C Tables 4.2.6.8 and 6.1.1.4'
C C 0.0033 0.0016 'International Tables Vol C Tables 4.2.6.8 and 6.1.1.4'

loop_
_geom_angle_atom_site_label_1
_geom_angle_atom_site_label_2
_geom_angle_atom_site_label_3
_geom_angle
_geom_angle_site_symmetry_1
_geom_angle_site_symmetry_3
_geom_angle_publ_flag
C1 S1 C6 98.6(2) . . ?
C2 C1 C3 99.0(4) . . ?
C2 C1 S1 109.1(3) . . ?
C3 C1 S1 111.5(2) . . ?
C2 C1 H1 112.2 . . ?
C3 C1 H1 112.2 . . ?
S1 C1 H1 112.2 . . ?
O4 C2 O1 121.7(5) . . ?
O4 C2 C1 128.7(5) . . ?
O1 C2 C1 109.6(3) . . ?
C2 O1 C4 109.0(3) . . ?
O2 C3 C4 116.9(3) . . ?
O2 C3 C1 115.5(4) . . ?
C4 C3 C1 100.6(3) . . ?
O2 C3 H3 107.8 . . ?
C4 C3 H3 107.8 . . ?
C1 C3 H3 107.8 . . ?
O1 C4 C3 101.8(3) . . ?
O1 C4 C5 108.1(3) . . ?
C3 C4 C5 114.4(3) . . ?
O1 C4 H4 110.7 . . ?
C3 C4 H4 110.7 . . ?
C5 C4 H4 110.7 . . ?
C3 O2 H2 109.5 . . ?
O3 C5 C6 109.0(3) . . ?
O3 C5 C4 108.5(3) . . ?
C6 C5 C4 111.8(3) . . ?
O3 C5 H5 109.2 . . ?
C6 C5 H5 109.2 . . ?
C4 C5 H5 109.2 . . ?
C5 C6 S1 113.8(3) . . ?
C5 C6 H6A 108.8 . . ?
S1 C6 H6A 108.8 . . ?
C5 C6 H6B 108.8 . . ?
S1 C6 H6B 108.8 . . ?
H6A C6 H6B 107.7 . . ?
C5 O3 H3A 109.5 . . ?

loop_
_geom_bond_atom_site_label_1
_geom_bond_atom_site_label_2
_geom_bond_distance
_geom_bond_site_symmetry_2
_geom_bond_publ_flag
S1 C1 1.828(4) . ?
S1 C6 1.838(5) . ?
C1 C2 1.535(7) . ?
C1 C3 1.535(5) . ?
C1 H1 0.9800 . ?
C2 O4 1.200(6) . ?
C2 O1 1.366(6) . ?
O1 C4 1.473(5) . ?
C3 O2 1.414(5) . ?
C3 C4 1.533(7) . ?
C3 H3 0.9800 . ?
C4 C5 1.560(5) . ?
C4 H4 0.9800 . ?
O2 H2 0.8200 . ?
C5 O3 1.434(5) . ?
C5 C6 1.530(6) . ?
C5 H5 0.9800 . ?
C6 H6A 0.9700 . ?
C6 H6B 0.9700 . ?
O3 H3A 0.8200 . ?

loop_
_geom_torsion_atom_site_label_1
_geom_torsion_atom_site_label_2
_geom_torsion_atom_site_label_3
_geom_torsion_atom_site_label_4
_geom_torsion
_geom_torsion_site_symmetry_1
_geom_torsion_site_symmetry_2
_geom_torsion_site_symmetry_3
_geom_torsion_site_symmetry_4
_geom_torsion_publ_flag
C6 S1 C1 C2 47.8(3) . . . . ?
C6 S1 C1 C3 -60.4(4) . . . . ?
C3 C1 C2 O4 -152.8(5) . . . . ?
S1 C1 C2 O4 90.6(5) . . . . ?
C3 C1 C2 O1 26.6(4) . . . . ?
S1 C1 C2 O1 -89.9(3) . . . . ?
O4 C2 O1 C4 179.5(4) . . . . ?
C1 C2 O1 C4 0.0(4) . . . . ?
C2 C1 C3 O2 -167.9(3) . . . . ?
S1 C1 C3 O2 -53.2(5) . . . . ?
C2 C1 C3 C4 -41.0(3) . . . . ?
S1 C1 C3 C4 73.7(4) . . . . ?
C2 O1 C4 C3 -27.0(4) . . . . ?
C2 O1 C4 C5 93.9(4) . . . . ?
O2 C3 C4 O1 168.3(3) . . . . ?
C1 C3 C4 O1 42.5(3) . . . . ?
O2 C3 C4 C5 52.0(5) . . . . ?
C1 C3 C4 C5 -73.8(4) . . . . ?
O1 C4 C5 O3 -168.5(3) . . . . ?
C3 C4 C5 O3 -55.9(5) . . . . ?
O1 C4 C5 C6 -48.3(5) . . . . ?
C3 C4 C5 C6 64.3(5) . . . . ?
O3 C5 C6 S1 70.2(4) . . . . ?
C4 C5 C6 S1 -49.7(4) . . . . ?
C1 S1 C6 C5 46.0(3) . . . . ?

loop_
_cod_related_entry_id
_cod_related_entry_database
_cod_related_entry_code
1 ChemSpider 30659271
